data_2243722
loop_
_publ_author_name
'Pham, Duyen N. K.'
'Chadeayne, Andrew R.'
'Golen, James A.'
'Manke, David R.'

_publ_section_title
;
 Psilacetin derivatives: fumarate salts of the methyl--ethyl,
 methyl--allyl and diallyl variants of the psilocin prodrug
;
_journal_coeditor_code HB7959
_journal_issue 2
_journal_name_full 'Acta Crystallographica Section E'
_journal_page_first 101
_journal_page_last 106
_journal_paper_doi 10.1107/S2056989021000116
_journal_volume 77
_journal_year 2021
_chemical_absolute_configuration unk
_chemical_formula_iupac 'C16 H21 N2 O2 +, C4 H3 O4 -'
_chemical_formula_moiety 'C16 H21 N2 O2 +, C4 H3 O4 -'
_chemical_formula_sum 'C20 H24 N2 O6'
_chemical_formula_weight 388.41
_chemical_name_systematic
;
[2-(4-Acetyloxy-1<i>H</i>-indol-3-yl)ethyl](methyl)prop-2-enylazanium
3-carboxyprop-2-enoate
;
_space_group_crystal_system monoclinic
_space_group_IT_number 4
_space_group_name_Hall 'P 2yb'
_space_group_name_H-M_alt 'P 1 21 1'
_atom_sites_solution_hydrogens mixed
_audit_creation_method
;
Olex2 1.3
(compiled 2020.11.12 svn.r5f609507 for OlexSys, GUI svn.r6226)
;
_cell_angle_alpha 90
_cell_angle_beta 113.394(2)
_cell_angle_gamma 90
_cell_formula_units_Z 2
_cell_length_a 7.9702(4)
_cell_length_b 14.1788(7)
_cell_length_c 9.8035(5)
_cell_measurement_reflns_used 9882
_cell_measurement_temperature 297(2)
_cell_measurement_theta_max 25.61
_cell_measurement_theta_min 2.68
_cell_volume 1016.80(9)
_computing_cell_refinement
;
SAINT (Bruker, 2018)
;
_computing_data_collection
;
APEX3 (Bruker, 2018)
;
_computing_data_reduction
;
SAINT (Bruker, 2018)
;
_computing_molecular_graphics
;
<i>OLEX2</i> (Dolomanov <i>et al.</i>,  2009)
;
_computing_publication_material
;
publCIF (Westrip, 2010)
;
_computing_structure_refinement
;
SHELXL2018 (Sheldrick, 2015b)
;
_computing_structure_solution
;
SHELXT2014 (Sheldrick, 2015a)
;
_diffrn_ambient_temperature 297.15
_diffrn_measured_fraction_theta_full 0.984
_diffrn_measured_fraction_theta_max 0.985
_diffrn_measurement_device_type 'Bruker D8 Venture CMOS'
_diffrn_measurement_method '\f and \w scans'
_diffrn_radiation_type MoK\a
_diffrn_radiation_wavelength 0.71073
_diffrn_reflns_av_R_equivalents 0.0386
_diffrn_reflns_av_unetI/netI 0.0231
_diffrn_reflns_limit_h_max 9
_diffrn_reflns_limit_h_min -9
_diffrn_reflns_limit_k_max 17
_diffrn_reflns_limit_k_min -17
_diffrn_reflns_limit_l_max 11
_diffrn_reflns_limit_l_min -11
_diffrn_reflns_number 26393
_diffrn_reflns_theta_full 25.000
_diffrn_reflns_theta_max 25.709
_diffrn_reflns_theta_min 2.785
_diffrn_source_current 30.0
_diffrn_source_power 1.5
_diffrn_source_voltage 50.0
_diffrn_standards_number 0
_exptl_absorpt_coefficient_mu 0.094
_exptl_absorpt_correction_T_max 0.7453
_exptl_absorpt_correction_T_min 0.6855
_exptl_absorpt_correction_type multi-scan
_exptl_absorpt_process_details
;
(SADABS; Bruker, 2018)
;
_exptl_crystal_colour colourless
_exptl_crystal_density_diffrn 1.269
_exptl_crystal_description BLOCK
_exptl_crystal_F_000 412
_exptl_crystal_size_max 0.34
_exptl_crystal_size_mid 0.24
_exptl_crystal_size_min 0.2
_refine_diff_density_max 0.271
_refine_diff_density_min -0.164
_refine_ls_abs_structure_details
;
Flack <i>x</i> determined using 1577 quotients
[(<i>I</i>^+^)-(<i>I</i>^-^)]/[(<i>I</i>^+^)+(<i>I</i>^-^)]
(Parsons <i>et al.</i>,  2013)
;
_refine_ls_abs_structure_Flack 0.4(3)
_refine_ls_extinction_method none
_refine_ls_goodness_of_fit_ref 1.043
_refine_ls_hydrogen_treatment mixed
_refine_ls_matrix_type full
_refine_ls_number_parameters 264
_refine_ls_number_reflns 3797
_refine_ls_number_restraints 4
_refine_ls_restrained_S_all 1.043
_refine_ls_R_factor_all 0.0468
_refine_ls_R_factor_gt 0.0425
_refine_ls_shift/su_max 0.000
_refine_ls_shift/su_mean 0.000
_refine_ls_structure_factor_coef Fsqd
_refine_ls_weighting_details 'w=1/[\s^2^(Fo^2^)+(0.0592P)^2^+0.2448P] where P=(Fo^2^+2Fc^2^)/3'
_refine_ls_weighting_scheme calc
_refine_ls_wR_factor_gt 0.1084
_refine_ls_wR_factor_ref 0.1134
_reflns_number_gt 3516
_reflns_number_total 3797
_reflns_threshold_expression 'I > 2\s(I)'
_cod_data_source_file hb7959sup1.cif
_cod_data_source_block II
_cod_database_code 2243722
_shelx_space_group_comment
;
The symmetry employed for this shelxl refinement is uniquely defined
by the following loop, which should always be used as a source of
symmetry information in preference to the above space-group names.
They are only intended as comments.
;
_shelx_estimated_absorpt_t_min 0.969
_shelx_estimated_absorpt_t_max 0.981

loop_
_space_group_symop_operation_xyz
'x, y, z'
'-x, y+1/2, -z'

loop_
_atom_site_type_symbol
_atom_site_label
_atom_site_fract_x
_atom_site_fract_y
_atom_site_fract_z
_atom_site_U_iso_or_equiv
_atom_site_adp_type
_atom_site_calc_flag
_atom_site_occupancy
_atom_site_disorder_assembly
_atom_site_disorder_group
O O1 0.0798(3) 0.7896(2) 0.2116(3) 0.0688(8) Uani d 1 . .
O O2 -0.0241(3) 0.69624(16) 0.3445(2) 0.0496(5) Uani d 1 . .
O O3 0.5149(3) 0.4747(3) 0.3619(3) 0.0834(11) Uani d 1 . .
O O4 0.5188(3) 0.4841(3) 0.5856(3) 0.0701(8) Uani d 1 . .
H H4A 0.397(2) 0.484(4) 0.543(5) 0.105 Uiso d 1 . .
O O5 1.1781(3) 0.53485(19) 0.6822(2) 0.0559(6) Uani d 1 . .
O O6 1.1837(2) 0.47635(18) 0.4735(2) 0.0493(5) Uani d 1 . .
N N1 -0.4734(4) 0.5921(2) -0.1031(3) 0.0585(8) Uani d 1 . .
H H1 -0.577(3) 0.580(3) -0.176(3) 0.070 Uiso d 1 . .
N N2 0.2259(4) 0.4086(2) 0.1361(3) 0.0499(6) Uani d 1 . .
H H2 0.297(4) 0.436(3) 0.221(3) 0.060 Uiso d 1 . .
C C1 0.2902(5) 0.7280(3) 0.4444(5) 0.0754(12) Uani d 1 . .
H H1A 0.377223 0.771990 0.436158 0.113 Uiso calc 1 . .
H H1B 0.330726 0.664822 0.439678 0.113 Uiso calc 1 . .
H H1C 0.279217 0.737271 0.537570 0.113 Uiso calc 1 . .
C C2 0.1079(5) 0.7436(2) 0.3193(4) 0.0506(8) Uani d 1 . .
C C3 -0.2038(4) 0.7039(2) 0.2363(3) 0.0464(7) Uani d 1 . .
C C4 -0.3218(6) 0.7650(3) 0.2617(5) 0.0642(9) Uani d 1 . .
H H4 -0.281087 0.803090 0.345811 0.077 Uiso calc 1 . .
C C5 -0.5046(6) 0.7694(3) 0.1595(6) 0.0776(12) Uani d 1 . .
H H5 -0.584090 0.810842 0.177293 0.093 Uiso calc 1 . .
C C6 -0.5689(5) 0.7147(3) 0.0352(5) 0.0685(11) Uani d 1 . .
H H6 -0.690394 0.718337 -0.031497 0.082 Uiso calc 1 . .
C C7 -0.4473(4) 0.6531(2) 0.0109(4) 0.0494(8) Uani d 1 . .
C C8 -0.2618(4) 0.6455(2) 0.1114(3) 0.0401(6) Uani d 1 . .
C C9 -0.1793(4) 0.5762(2) 0.0515(3) 0.0418(6) Uani d 1 . .
C C10 -0.3140(5) 0.5459(3) -0.0778(3) 0.0531(8) Uani d 1 . .
H H10 -0.299037 0.500150 -0.139982 0.064 Uiso calc 1 . .
C C11 0.0171(4) 0.5439(2) 0.1121(4) 0.0491(7) Uani d 1 . .
H H11A 0.082400 0.578146 0.062769 0.059 Uiso calc 1 . .
H H11B 0.074142 0.558138 0.217389 0.059 Uiso calc 1 . .
C C12 0.0315(4) 0.4409(2) 0.0897(4) 0.0554(8) Uani d 1 . .
H H12A -0.036085 0.425881 -0.014403 0.066 Uiso calc 1 . .
H H12B -0.024264 0.406630 0.146635 0.066 Uiso calc 1 . .
C C13 0.2451(6) 0.3047(3) 0.1669(5) 0.0656(10) Uani d 1 . .
H H13A 0.165728 0.271014 0.078805 0.079 Uiso calc 1 . .
H H13B 0.369974 0.285978 0.188000 0.079 Uiso calc 1 . .
C C14 0.1994(6) 0.2777(3) 0.2918(5) 0.0745(11) Uani d 1 . .
H H14 0.260747 0.308976 0.381312 0.089 Uiso calc 1 . .
C C15 0.0818(9) 0.2144(4) 0.2897(8) 0.1105(19) Uani d 1 . .
H H15A 0.017104 0.181308 0.202624 0.133 Uiso calc 1 . .
H H15B 0.061757 0.201983 0.375131 0.133 Uiso calc 1 . .
C C16 0.3019(6) 0.4354(4) 0.0257(4) 0.0741(12) Uani d 1 . .
H H16A 0.425726 0.413518 0.058781 0.111 Uiso calc 1 . .
H H16B 0.299241 0.502755 0.015387 0.111 Uiso calc 1 . .
H H16C 0.229752 0.407199 -0.068548 0.111 Uiso calc 1 . .
C C17 0.5946(3) 0.4843(2) 0.4951(3) 0.0412(6) Uani d 1 . .
C C18 0.7971(3) 0.4950(2) 0.5624(3) 0.0418(6) Uani d 1 . .
H H18 0.853754 0.504450 0.664454 0.050 Uiso calc 1 . .
C C19 0.8996(3) 0.4919(2) 0.4870(3) 0.0406(6) Uani d 1 . .
H H19 0.844150 0.482380 0.384840 0.049 Uiso calc 1 . .
C C20 1.1021(3) 0.5030(2) 0.5574(3) 0.0372(6) Uani d 1 . .

loop_
_atom_site_aniso_label
_atom_site_aniso_U_11
_atom_site_aniso_U_22
_atom_site_aniso_U_33
_atom_site_aniso_U_12
_atom_site_aniso_U_13
_atom_site_aniso_U_23
O1 0.0517(14) 0.0828(19) 0.0643(16) -0.0064(13) 0.0149(12) 0.0250(14)
O2 0.0521(12) 0.0543(12) 0.0358(10) -0.0098(10) 0.0102(9) -0.0002(9)
O3 0.0276(10) 0.176(3) 0.0441(13) -0.0232(16) 0.0119(9) -0.0257(17)
O4 0.0255(10) 0.142(3) 0.0462(12) -0.0035(14) 0.0177(9) -0.0141(15)
O5 0.0243(9) 0.0955(18) 0.0443(12) -0.0058(10) 0.0098(9) -0.0179(11)
O6 0.0274(9) 0.0772(15) 0.0464(11) -0.0007(10) 0.0177(8) -0.0114(10)
N1 0.0341(14) 0.076(2) 0.0502(15) -0.0136(13) 0.0009(12) 0.0058(14)
N2 0.0438(14) 0.0591(16) 0.0439(14) -0.0010(12) 0.0144(11) -0.0097(12)
C1 0.053(2) 0.077(3) 0.071(2) -0.0121(19) -0.0019(18) 0.006(2)
C2 0.0490(17) 0.0470(17) 0.0483(18) -0.0062(14) 0.0113(14) -0.0035(14)
C3 0.0439(16) 0.0499(17) 0.0452(16) -0.0041(13) 0.0176(13) 0.0034(14)
C4 0.071(2) 0.063(2) 0.069(2) 0.0029(18) 0.039(2) -0.0023(18)
C5 0.064(2) 0.076(3) 0.110(4) 0.019(2) 0.052(3) 0.016(3)
C6 0.0366(17) 0.080(3) 0.089(3) 0.0054(17) 0.0247(18) 0.019(2)
C7 0.0334(14) 0.0576(18) 0.0536(18) -0.0082(13) 0.0134(13) 0.0112(15)
C8 0.0327(13) 0.0462(15) 0.0385(14) -0.0042(11) 0.0110(11) 0.0070(12)
C9 0.0397(14) 0.0479(15) 0.0325(13) -0.0044(12) 0.0087(11) 0.0030(12)
C10 0.0490(17) 0.064(2) 0.0374(15) -0.0099(16) 0.0078(13) -0.0025(14)
C11 0.0408(15) 0.0561(18) 0.0430(15) 0.0002(14) 0.0087(13) -0.0020(14)
C12 0.0429(17) 0.0551(19) 0.063(2) -0.0037(14) 0.0151(16) -0.0039(15)
C13 0.062(2) 0.062(2) 0.065(2) 0.0093(17) 0.0170(18) -0.0060(17)
C14 0.089(3) 0.056(2) 0.078(3) 0.006(2) 0.033(2) 0.003(2)
C15 0.117(5) 0.094(4) 0.118(4) -0.012(3) 0.044(4) 0.018(4)
C16 0.071(2) 0.105(3) 0.058(2) -0.005(2) 0.039(2) -0.006(2)
C17 0.0252(12) 0.0562(17) 0.0398(15) -0.0030(13) 0.0104(11) -0.0064(13)
C18 0.0264(12) 0.0607(18) 0.0370(14) -0.0035(12) 0.0113(11) -0.0052(13)
C19 0.0233(12) 0.0588(17) 0.0370(13) -0.0041(12) 0.0091(10) -0.0037(12)
C20 0.0232(11) 0.0485(15) 0.0384(14) -0.0016(11) 0.0107(10) -0.0002(12)

loop_
_atom_type_symbol
_atom_type_description
_atom_type_scat_dispersion_real
_atom_type_scat_dispersion_imag
_atom_type_scat_source
C C 0.0033 0.0016 'International Tables Vol C Tables 4.2.6.8 and 6.1.1.4'
H H 0.0000 0.0000 'International Tables Vol C Tables 4.2.6.8 and 6.1.1.4'
N N 0.0061 0.0033 'International Tables Vol C Tables 4.2.6.8 and 6.1.1.4'
O O 0.0106 0.0060 'International Tables Vol C Tables 4.2.6.8 and 6.1.1.4'

loop_
_geom_angle_atom_site_label_1
_geom_angle_atom_site_label_2
_geom_angle_atom_site_label_3
_geom_angle_site_symmetry_1
_geom_angle_site_symmetry_3
_geom_angle
_geom_angle_publ_flag
C2 O2 C3 . . 117.2(2) ?
C17 O4 H4A . . 114(3) ?
C7 N1 H1 . . 126(3) ?
C7 N1 C10 . . 109.2(3) ?
C10 N1 H1 . . 124(3) ?
C12 N2 H2 . . 110(3) ?
C13 N2 H2 . . 105(3) ?
C13 N2 C12 . . 111.8(3) ?
C16 N2 H2 . . 106(3) ?
C16 N2 C12 . . 111.8(3) ?
C16 N2 C13 . . 111.1(3) ?
H1A C1 H1B . . 109.5 ?
H1A C1 H1C . . 109.5 ?
H1B C1 H1C . . 109.5 ?
C2 C1 H1A . . 109.5 ?
C2 C1 H1B . . 109.5 ?
C2 C1 H1C . . 109.5 ?
O1 C2 O2 . . 123.5(3) ?
O1 C2 C1 . . 126.1(3) ?
O2 C2 C1 . . 110.4(3) ?
C4 C3 O2 . . 118.5(3) ?
C4 C3 C8 . . 121.4(3) ?
C8 C3 O2 . . 119.9(3) ?
C3 C4 H4 . . 120.3 ?
C3 C4 C5 . . 119.4(4) ?
C5 C4 H4 . . 120.3 ?
C4 C5 H5 . . 119.0 ?
C6 C5 C4 . . 121.9(4) ?
C6 C5 H5 . . 119.0 ?
C5 C6 H6 . . 121.0 ?
C5 C6 C7 . . 118.0(3) ?
C7 C6 H6 . . 121.0 ?
N1 C7 C6 . . 130.4(3) ?
N1 C7 C8 . . 107.4(3) ?
C6 C7 C8 . . 122.2(3) ?
C3 C8 C7 . . 117.0(3) ?
C3 C8 C9 . . 136.1(3) ?
C7 C8 C9 . . 106.8(3) ?
C8 C9 C11 . . 128.4(3) ?
C10 C9 C8 . . 106.1(3) ?
C10 C9 C11 . . 125.5(3) ?
N1 C10 C9 . . 110.5(3) ?
N1 C10 H10 . . 124.7 ?
C9 C10 H10 . . 124.7 ?
C9 C11 H11A . . 109.3 ?
C9 C11 H11B . . 109.3 ?
H11A C11 H11B . . 107.9 ?
C12 C11 C9 . . 111.7(3) ?
C12 C11 H11A . . 109.3 ?
C12 C11 H11B . . 109.3 ?
N2 C12 H12A . . 109.1 ?
N2 C12 H12B . . 109.1 ?
C11 C12 N2 . . 112.7(3) ?
C11 C12 H12A . . 109.1 ?
C11 C12 H12B . . 109.1 ?
H12A C12 H12B . . 107.8 ?
N2 C13 H13A . . 109.0 ?
N2 C13 H13B . . 109.0 ?
H13A C13 H13B . . 107.8 ?
C14 C13 N2 . . 112.8(3) ?
C14 C13 H13A . . 109.0 ?
C14 C13 H13B . . 109.0 ?
C13 C14 H14 . . 116.9 ?
C15 C14 C13 . . 126.1(5) ?
C15 C14 H14 . . 116.9 ?
C14 C15 H15A . . 120.0 ?
C14 C15 H15B . . 120.0 ?
H15A C15 H15B . . 120.0 ?
N2 C16 H16A . . 109.5 ?
N2 C16 H16B . . 109.5 ?
N2 C16 H16C . . 109.5 ?
H16A C16 H16B . . 109.5 ?
H16A C16 H16C . . 109.5 ?
H16B C16 H16C . . 109.5 ?
O3 C17 O4 . . 124.6(2) ?
O3 C17 C18 . . 120.1(2) ?
O4 C17 C18 . . 115.3(2) ?
C17 C18 H18 . . 118.0 ?
C19 C18 C17 . . 124.0(2) ?
C19 C18 H18 . . 118.0 ?
C18 C19 H19 . . 118.6 ?
C18 C19 C20 . . 122.8(2) ?
C20 C19 H19 . . 118.6 ?
O5 C20 O6 . . 125.1(2) ?
O5 C20 C19 . . 121.3(2) ?
O6 C20 C19 . . 113.6(2) ?

loop_
_geom_bond_atom_site_label_1
_geom_bond_atom_site_label_2
_geom_bond_site_symmetry_2
_geom_bond_distance
_geom_bond_publ_flag
O1 C2 . 1.185(4) ?
O2 C2 . 1.351(4) ?
O2 C3 . 1.408(4) ?
O3 C17 . 1.212(3) ?
O4 H4A . 0.894(14) ?
O4 C17 . 1.256(3) ?
O5 C20 . 1.216(3) ?
O6 C20 . 1.290(3) ?
N1 H1 . 0.867(14) ?
N1 C7 . 1.362(5) ?
N1 C10 . 1.362(5) ?
N2 H2 . 0.890(14) ?
N2 C12 . 1.502(4) ?
N2 C13 . 1.499(5) ?
N2 C16 . 1.484(4) ?
C1 H1A . 0.9600 ?
C1 H1B . 0.9600 ?
C1 H1C . 0.9600 ?
C1 C2 . 1.499(5) ?
C3 C4 . 1.372(5) ?
C3 C8 . 1.396(4) ?
C4 H4 . 0.9300 ?
C4 C5 . 1.404(6) ?
C5 H5 . 0.9300 ?
C5 C6 . 1.361(7) ?
C6 H6 . 0.9300 ?
C6 C7 . 1.394(6) ?
C7 C8 . 1.419(4) ?
C8 C9 . 1.431(5) ?
C9 C10 . 1.365(4) ?
C9 C11 . 1.508(4) ?
C10 H10 . 0.9300 ?
C11 H11A . 0.9700 ?
C11 H11B . 0.9700 ?
C11 C12 . 1.488(5) ?
C12 H12A . 0.9700 ?
C12 H12B . 0.9700 ?
C13 H13A . 0.9700 ?
C13 H13B . 0.9700 ?
C13 C14 . 1.460(6) ?
C14 H14 . 0.9300 ?
C14 C15 . 1.292(7) ?
C15 H15A . 0.9300 ?
C15 H15B . 0.9300 ?
C16 H16A . 0.9600 ?
C16 H16B . 0.9600 ?
C16 H16C . 0.9600 ?
C17 C18 . 1.489(3) ?
C18 H18 . 0.9300 ?
C18 C19 . 1.302(4) ?
C19 H19 . 0.9300 ?
C19 C20 . 1.491(3) ?

loop_
_geom_hbond_atom_site_label_D
_geom_hbond_atom_site_label_H
_geom_hbond_atom_site_label_A
_geom_hbond_site_symmetry_A
_geom_hbond_distance_DH
_geom_hbond_distance_HA
_geom_hbond_distance_DA
_geom_hbond_angle_DHA
_geom_hbond_publ_flag
N1 H1 O5 1_354 0.867(14) 2.000(17) 2.857(3) 169(4) yes
O4 H4A O6 1_455 0.894(14) 1.562(15) 2.454(3) 175(6) yes

loop_
_geom_torsion_atom_site_label_1
_geom_torsion_atom_site_label_2
_geom_torsion_atom_site_label_3
_geom_torsion_atom_site_label_4
_geom_torsion_site_symmetry_1
_geom_torsion_site_symmetry_2
_geom_torsion_site_symmetry_3
_geom_torsion_site_symmetry_4
_geom_torsion
_geom_torsion_publ_flag
O2 C3 C4 C5 . . . . -176.1(3) ?
O2 C3 C8 C7 . . . . 176.5(2) ?
O2 C3 C8 C9 . . . . -4.7(5) ?
O3 C17 C18 C19 . . . . -2.3(6) ?
O4 C17 C18 C19 . . . . 176.4(4) ?
N1 C7 C8 C3 . . . . 178.7(3) ?
N1 C7 C8 C9 . . . . -0.4(3) ?
N2 C13 C14 C15 . . . . 125.8(5) ?
C2 O2 C3 C4 . . . . -100.4(3) ?
C2 O2 C3 C8 . . . . 83.9(4) ?
C3 O2 C2 O1 . . . . -0.7(5) ?
C3 O2 C2 C1 . . . . -180.0(3) ?
C3 C4 C5 C6 . . . . -0.1(6) ?
C3 C8 C9 C10 . . . . -179.0(3) ?
C3 C8 C9 C11 . . . . -1.1(6) ?
C4 C3 C8 C7 . . . . 0.9(5) ?
C4 C3 C8 C9 . . . . 179.7(3) ?
C4 C5 C6 C7 . . . . 0.0(6) ?
C5 C6 C7 N1 . . . . -179.0(4) ?
C5 C6 C7 C8 . . . . 0.5(5) ?
C6 C7 C8 C3 . . . . -1.0(4) ?
C6 C7 C8 C9 . . . . 179.9(3) ?
C7 N1 C10 C9 . . . . -0.9(4) ?
C7 C8 C9 C10 . . . . -0.1(3) ?
C7 C8 C9 C11 . . . . 177.7(3) ?
C8 C3 C4 C5 . . . . -0.4(5) ?
C8 C9 C10 N1 . . . . 0.6(4) ?
C8 C9 C11 C12 . . . . 142.7(3) ?
C9 C11 C12 N2 . . . . 174.6(3) ?
C10 N1 C7 C6 . . . . -179.6(4) ?
C10 N1 C7 C8 . . . . 0.8(4) ?
C10 C9 C11 C12 . . . . -39.8(4) ?
C11 C9 C10 N1 . . . . -177.3(3) ?
C12 N2 C13 C14 . . . . -63.6(4) ?
C13 N2 C12 C11 . . . . 158.9(3) ?
C16 N2 C12 C11 . . . . -75.8(4) ?
C16 N2 C13 C14 . . . . 170.7(3) ?
C17 C18 C19 C20 . . . . 179.9(3) ?
C18 C19 C20 O5 . . . . -15.6(5) ?
C18 C19 C20 O6 . . . . 164.6(3) ?

_cod_database_fobs_code 2243722
